data_4326852
loop_
_publ_author_name
'Thomas Kauf'
'Pierre Braunstein'

_publ_contact_author_address
;Laboratoire de Chimie de Coordination
CNRS-UMR 7177
Universit\'e de Strasbourg
Institut le Bel,
4, Rue Blaise Pascal,
67081 Strasbourg,
France
;
_publ_contact_author_email braunstein@unistra.fr
_publ_contact_author_fax (+33)0368851322
_publ_contact_author_name 'Dr. Pierre Braunstein'
_publ_contact_author_phone (+33)0368851308
_publ_section_title
;
 Reactivity of TCNE or TCNQ Derivatives of Quinonoid Zwitterions:
 Platinum-Induced HCN Elimination vs Oxidative-Addition
;
_journal_name_full 'Inorganic Chemistry'
_journal_page_first 11472
_journal_page_last 11480
_journal_paper_doi 10.1021/ic2013045
_journal_volume 50
_journal_year 2011
_chemical_formula_sum 'C26 H26 N6 O2'
_chemical_formula_weight 454.32
_chemical_name_systematic
;
 ?
;
_space_group_IT_number 14
_symmetry_cell_setting monoclinic
_symmetry_Int_Tables_number 14
_symmetry_space_group_name_Hall '-P 2ybc'
_symmetry_space_group_name_H-M 'P 1 21/c 1'
_atom_sites_solution_hydrogens geom
_atom_sites_solution_primary direct
_atom_sites_solution_secondary difmap
_audit_creation_method SHELXL-97
_cell_angle_alpha 90.00
_cell_angle_beta 120.443(2)
_cell_angle_gamma 90.00
_cell_formula_units_Z 4
_cell_length_a 8.2246(3)
_cell_length_b 22.4335(12)
_cell_length_c 15.2684(5)
_cell_measurement_reflns_used 4550
_cell_measurement_temperature 173(2)
_cell_measurement_theta_max 27.485
_cell_measurement_theta_min 0.998
_cell_volume 2428.73(18)
_computing_cell_refinement 'HKL Scalepack (Otwinowski & Minor 1997)'
_computing_data_collection 'Collect (Bruker AXS BV, 1997-2004)'
_computing_data_reduction 'HKL Denzo and Scalepack (Otwinowski & Minor 1997)'
_computing_molecular_graphics 'Ortep-3 for Windows (Farrugia, 1997)'
_computing_publication_material 'WinGX publication routines (Farrugia, 1999)'
_computing_structure_refinement 'SHELXL-97 (Sheldrick, 1997)'
_diffrn_ambient_temperature 173(2)
_diffrn_detector_area_resol_mean 9
_diffrn_measured_fraction_theta_full 0.998
_diffrn_measured_fraction_theta_max 0.998
_diffrn_measurement_device_type KappaCCD
_diffrn_measurement_method 'phi and omega scans'
_diffrn_radiation_monochromator graphite
_diffrn_radiation_type MoK\a
_diffrn_radiation_wavelength 0.71073
_diffrn_reflns_av_R_equivalents 0.0372
_diffrn_reflns_av_sigmaI/netI 0.0627
_diffrn_reflns_limit_h_max 9
_diffrn_reflns_limit_h_min -9
_diffrn_reflns_limit_k_max 25
_diffrn_reflns_limit_k_min -27
_diffrn_reflns_limit_l_max 18
_diffrn_reflns_limit_l_min -18
_diffrn_reflns_number 7803
_diffrn_reflns_theta_full 25.50
_diffrn_reflns_theta_max 25.50
_diffrn_reflns_theta_min 1.79
_diffrn_source 'fine-focus sealed tube'
_exptl_absorpt_coefficient_mu 0.082
_exptl_absorpt_correction_type none
_exptl_crystal_colour red
_exptl_crystal_density_diffrn 1.242
_exptl_crystal_description block
_exptl_crystal_F_000 960
_exptl_crystal_size_max 0.25
_exptl_crystal_size_mid 0.25
_exptl_crystal_size_min 0.2
_refine_diff_density_max 0.272
_refine_diff_density_min -0.372
_refine_diff_density_rms 0.102
_refine_ls_extinction_method none
_refine_ls_goodness_of_fit_ref 1.123
_refine_ls_hydrogen_treatment mixed
_refine_ls_matrix_type full
_refine_ls_number_parameters 317
_refine_ls_number_reflns 4493
_refine_ls_number_restraints 0
_refine_ls_restrained_S_all 1.123
_refine_ls_R_factor_all 0.1071
_refine_ls_R_factor_gt 0.0636
_refine_ls_shift/su_max 0.000
_refine_ls_shift/su_mean 0.000
_refine_ls_structure_factor_coef Fsqd
_refine_ls_weighting_details 'calc w=1/[\s^2^(Fo^2^)+(0.0806P)^2^+0.2883P] where P=(Fo^2^+2Fc^2^)/3'
_refine_ls_weighting_scheme calc
_refine_ls_wR_factor_gt 0.1422
_refine_ls_wR_factor_ref 0.1675
_reflns_number_gt 3067
_reflns_number_total 4493
_reflns_threshold_expression >2sigma(I)
_cod_data_source_file ic2013045_si_001_1.cif
_cod_data_source_block Kauf3
_cod_original_sg_symbol_H-M 'P 21/c'
_cod_database_code 4326852

loop_
_symmetry_equiv_pos_as_xyz
'x, y, z'
'-x, y+1/2, -z+1/2'
'-x, -y, -z'
'x, -y-1/2, z-1/2'

loop_
_atom_site_label
_atom_site_type_symbol
_atom_site_fract_x
_atom_site_fract_y
_atom_site_fract_z
_atom_site_U_iso_or_equiv
_atom_site_adp_type
_atom_site_occupancy
_atom_site_symmetry_multiplicity
_atom_site_calc_flag
_atom_site_refinement_flags
C1 C 0.0606(3) 0.87240(11) 0.54576(18) 0.0310(6) Uani 1 1 d .
C2 C 0.2384(3) 0.89915(10) 0.59337(17) 0.0277(6) Uani 1 1 d .
C3 C 0.2843(3) 0.94248(10) 0.54294(17) 0.0286(6) Uani 1 1 d .
C4 C 0.1281(3) 0.96545(10) 0.44126(17) 0.0286(5) Uani 1 1 d .
C5 C -0.0569(3) 0.94518(10) 0.39861(17) 0.0294(6) Uani 1 1 d .
H5 H -0.1529 0.9616 0.3386 0.035 Uiso 1 1 calc R
C6 C -0.0941(3) 0.90001(10) 0.44780(18) 0.0304(6) Uani 1 1 d .
C7 C 0.3984(3) 0.87761(10) 0.69591(17) 0.0282(6) Uani 1 1 d .
C8 C 0.3325(3) 0.84188(12) 0.75488(19) 0.0355(6) Uani 1 1 d .
C9 C 0.4889(3) 0.93102(12) 0.76083(18) 0.0322(6) Uani 1 1 d .
C10 C 0.5496(3) 0.83916(10) 0.69025(17) 0.0272(5) Uani 1 1 d .
C11 C 0.7194(4) 0.82760(11) 0.77742(18) 0.0356(6) Uani 1 1 d .
H11 H 0.7464 0.8451 0.8386 0.043 Uiso 1 1 calc R
C12 C 0.8494(3) 0.79017(11) 0.77401(18) 0.0374(6) Uani 1 1 d .
H12 H 0.9638 0.7825 0.8328 0.045 Uiso 1 1 calc R
C13 C 0.8097(3) 0.76411(10) 0.68327(18) 0.0299(6) Uani 1 1 d .
C14 C 0.6411(3) 0.77605(11) 0.59639(18) 0.0348(6) Uani 1 1 d .
H14 H 0.6147 0.7589 0.5351 0.042 Uiso 1 1 calc R
C15 C 0.5101(3) 0.81353(11) 0.59969(18) 0.0344(6) Uani 1 1 d .
H15 H 0.3959 0.8213 0.5408 0.041 Uiso 1 1 calc R
C16 C 0.9562(3) 0.72395(11) 0.67918(18) 0.0323(6) Uani 1 1 d .
H16 H 1.0409 0.7498 0.6686 0.039 Uiso 1 1 calc R
C17 C 1.0725(4) 0.69111(11) 0.7744(2) 0.0340(6) Uani 1 1 d .
C18 C 0.8699(4) 0.68182(14) 0.5938(2) 0.0458(7) Uani 1 1 d .
C19 C 0.0735(4) 1.03156(12) 0.29952(18) 0.0391(6) Uani 1 1 d .
H19A H 0.1280 1.0693 0.2965 0.047 Uiso 1 1 calc R
H19B H -0.0534 1.0391 0.2859 0.047 Uiso 1 1 calc R
C20 C 0.0663(4) 0.98952(14) 0.2196(2) 0.0537(8) Uani 1 1 d .
H20A H 0.1938 0.9828 0.2337 0.064 Uiso 1 1 calc R
H20B H 0.0161 0.9515 0.2251 0.064 Uiso 1 1 calc R
C21 C -0.0518(5) 1.01197(18) 0.1121(2) 0.0671(10) Uani 1 1 d .
H21A H -0.0060 1.0510 0.1073 0.080 Uiso 1 1 calc R
H21B H -0.0356 0.9854 0.0670 0.080 Uiso 1 1 calc R
C22 C -0.2551(5) 1.0164(2) 0.0771(3) 0.0914(13) Uani 1 1 d .
H22A H -0.2971 0.9799 0.0921 0.137 Uiso 1 1 calc R
H22B H -0.3247 1.0234 0.0052 0.137 Uiso 1 1 calc R
H22C H -0.2756 1.0489 0.1114 0.137 Uiso 1 1 calc R
C23 C -0.4394(3) 0.89164(12) 0.3277(2) 0.0424(7) Uani 1 1 d .
H23A H -0.4365 0.9333 0.3116 0.051 Uiso 1 1 calc R
H23B H -0.5400 0.8867 0.3427 0.051 Uiso 1 1 calc R
C24 C -0.4835(4) 0.85417(14) 0.2355(2) 0.0576(8) Uani 1 1 d .
H24A H -0.3849 0.8597 0.2191 0.069 Uiso 1 1 calc R
H24B H -0.4854 0.8124 0.2513 0.069 Uiso 1 1 calc R
C25 C -0.6712(4) 0.87086(14) 0.1446(2) 0.0537(8) Uani 1 1 d .
H25A H -0.7677 0.8674 0.1631 0.064 Uiso 1 1 calc R
H25B H -0.6662 0.9123 0.1279 0.064 Uiso 1 1 calc R
C26 C -0.7281(6) 0.83382(17) 0.0522(3) 0.0872(12) Uani 1 1 d .
H26A H -0.6349 0.8374 0.0324 0.131 Uiso 1 1 calc R
H26B H -0.8477 0.8474 -0.0021 0.131 Uiso 1 1 calc R
H26C H -0.7384 0.7929 0.0670 0.131 Uiso 1 1 calc R
N1 N 0.1865(3) 1.00567(9) 0.40072(16) 0.0345(5) Uani 1 1 d .
N2 N -0.2607(3) 0.87626(10) 0.41763(17) 0.0408(6) Uani 1 1 d .
N3 N 0.5528(4) 0.97163(11) 0.81218(18) 0.0498(6) Uani 1 1 d .
N4 N 0.3024(3) 0.81499(12) 0.80792(18) 0.0562(7) Uani 1 1 d .
N5 N 1.1639(4) 0.66628(10) 0.84818(18) 0.0508(6) Uani 1 1 d .
N6 N 0.8006(4) 0.65007(14) 0.5261(2) 0.0737(9) Uani 1 1 d .
O1 O 0.4460(2) 0.96301(8) 0.57567(12) 0.0389(5) Uani 1 1 d .
O2 O 0.0149(3) 0.82757(8) 0.57626(14) 0.0532(6) Uani 1 1 d .
H1N H 0.315(4) 1.0139(13) 0.434(2) 0.058(9) Uiso 1 1 d .
H2N H -0.251(4) 0.8479(13) 0.459(2) 0.047(8) Uiso 1 1 d .

loop_
_atom_site_aniso_label
_atom_site_aniso_U_11
_atom_site_aniso_U_22
_atom_site_aniso_U_33
_atom_site_aniso_U_23
_atom_site_aniso_U_13
_atom_site_aniso_U_12
C1 0.0288(13) 0.0323(14) 0.0302(14) 0.0054(11) 0.0136(12) -0.0002(11)
C2 0.0245(13) 0.0300(13) 0.0276(13) 0.0020(10) 0.0125(11) -0.0004(10)
C3 0.0265(13) 0.0320(13) 0.0277(13) -0.0019(11) 0.0140(12) -0.0014(11)
C4 0.0308(13) 0.0301(13) 0.0271(13) -0.0004(11) 0.0162(12) 0.0007(11)
C5 0.0279(13) 0.0316(13) 0.0260(13) 0.0024(11) 0.0116(11) 0.0012(11)
C6 0.0273(13) 0.0312(13) 0.0334(14) -0.0022(11) 0.0159(12) -0.0012(11)
C7 0.0269(13) 0.0295(13) 0.0276(13) 0.0031(10) 0.0134(11) -0.0025(10)
C8 0.0303(14) 0.0440(15) 0.0283(14) 0.0021(12) 0.0120(12) -0.0044(12)
C9 0.0324(14) 0.0370(15) 0.0281(14) 0.0026(12) 0.0159(12) -0.0005(12)
C10 0.0264(13) 0.0282(13) 0.0259(13) 0.0029(10) 0.0124(12) -0.0022(10)
C11 0.0359(14) 0.0414(15) 0.0245(13) -0.0018(11) 0.0115(12) 0.0008(12)
C12 0.0292(13) 0.0472(16) 0.0246(14) 0.0005(12) 0.0055(12) 0.0042(12)
C13 0.0291(13) 0.0302(13) 0.0306(13) 0.0043(11) 0.0153(12) -0.0005(11)
C14 0.0368(15) 0.0420(15) 0.0222(13) 0.0009(11) 0.0124(12) 0.0059(12)
C15 0.0284(13) 0.0418(15) 0.0241(13) -0.0004(11) 0.0067(12) 0.0018(12)
C16 0.0330(14) 0.0320(13) 0.0315(14) 0.0066(11) 0.0159(12) 0.0054(11)
C17 0.0350(14) 0.0318(14) 0.0337(15) 0.0016(12) 0.0164(13) 0.0028(12)
C18 0.0429(17) 0.0545(18) 0.0338(16) 0.0054(14) 0.0149(14) 0.0179(14)
C19 0.0375(15) 0.0439(16) 0.0337(15) 0.0105(12) 0.0164(13) -0.0013(13)
C20 0.0565(19) 0.068(2) 0.0458(18) 0.0086(15) 0.0329(17) 0.0098(16)
C21 0.069(2) 0.095(3) 0.0398(18) 0.0036(17) 0.0294(18) -0.0002(19)
C22 0.062(2) 0.151(4) 0.045(2) 0.004(2) 0.015(2) -0.002(2)
C23 0.0247(14) 0.0472(16) 0.0443(17) 0.0070(14) 0.0095(13) -0.0018(12)
C24 0.0467(18) 0.0531(18) 0.0528(19) -0.0059(16) 0.0105(16) 0.0058(15)
C25 0.0440(17) 0.0549(19) 0.0489(18) -0.0045(15) 0.0138(16) -0.0002(15)
C26 0.086(3) 0.083(3) 0.059(2) -0.017(2) 0.012(2) 0.018(2)
N1 0.0304(12) 0.0409(13) 0.0304(12) 0.0082(10) 0.0141(11) -0.0046(10)
N2 0.0289(12) 0.0446(14) 0.0395(14) 0.0097(11) 0.0105(11) -0.0067(11)
N3 0.0627(16) 0.0433(14) 0.0435(15) -0.0040(12) 0.0269(13) -0.0071(13)
N4 0.0578(16) 0.0713(17) 0.0386(14) 0.0059(13) 0.0238(13) -0.0190(13)
N5 0.0583(16) 0.0464(15) 0.0376(14) 0.0064(12) 0.0170(13) 0.0089(12)
N6 0.075(2) 0.076(2) 0.0474(17) -0.0122(16) 0.0149(16) 0.0222(16)
O1 0.0284(10) 0.0517(11) 0.0327(10) 0.0055(8) 0.0126(8) -0.0082(8)
O2 0.0398(11) 0.0532(12) 0.0493(12) 0.0204(10) 0.0099(10) -0.0139(9)

loop_
_atom_type_symbol
_atom_type_description
_atom_type_scat_dispersion_real
_atom_type_scat_dispersion_imag
_atom_type_scat_source
C C 0.0030 0.0020 'International Tables Vol C Tables 4.2.6.8 and 6.1.1.4'
N N 0.0060 0.0030 'International Tables Vol C Tables 4.2.6.8 and 6.1.1.4'
O O 0.0110 0.0060 'International Tables Vol C Tables 4.2.6.8 and 6.1.1.4'
H H 0.0000 0.0000 'International Tables Vol C Tables 4.2.6.8 and 6.1.1.4'

loop_
_geom_angle_atom_site_label_1
_geom_angle_atom_site_label_2
_geom_angle_atom_site_label_3
_geom_angle
O2 C1 C2 126.0(2)
O2 C1 C6 115.9(2)
C2 C1 C6 118.1(2)
C1 C2 C3 120.9(2)
C1 C2 C7 121.9(2)
C3 C2 C7 116.74(19)
O1 C3 C2 124.3(2)
O1 C3 C4 117.5(2)
C2 C3 C4 118.2(2)
N1 C4 C5 125.2(2)
N1 C4 C3 113.1(2)
C5 C4 C3 121.7(2)
C6 C5 C4 118.3(2)
C6 C5 H5 120.8
C4 C5 H5 120.8
N2 C6 C5 125.7(2)
N2 C6 C1 112.5(2)
C5 C6 C1 121.8(2)
C9 C7 C8 103.97(19)
C9 C7 C2 107.95(19)
C8 C7 C2 113.58(19)
C9 C7 C10 109.83(19)
C8 C7 C10 106.27(19)
C2 C7 C10 114.69(18)
N4 C8 C7 172.6(3)
N3 C9 C7 176.9(2)
C15 C10 C11 119.9(2)
C15 C10 C7 120.0(2)
C11 C10 C7 119.9(2)
C10 C11 C12 120.2(2)
C10 C11 H11 119.9
C12 C11 H11 119.9
C11 C12 C13 120.1(2)
C11 C12 H12 120.0
C13 C12 H12 120.0
C14 C13 C12 119.7(2)
C14 C13 C16 120.4(2)
C12 C13 C16 119.9(2)
C13 C14 C15 120.3(2)
C13 C14 H14 119.8
C15 C14 H14 119.8
C10 C15 C14 119.8(2)
C10 C15 H15 120.1
C14 C15 H15 120.1
C18 C16 C17 109.6(2)
C18 C16 C13 112.2(2)
C17 C16 C13 112.68(19)
C18 C16 H16 107.4
C17 C16 H16 107.4
C13 C16 H16 107.4
N5 C17 C16 179.1(3)
N6 C18 C16 178.5(3)
N1 C19 C20 110.3(2)
N1 C19 H19A 109.6
C20 C19 H19A 109.6
N1 C19 H19B 109.6
C20 C19 H19B 109.6
H19A C19 H19B 108.1
C21 C20 C19 114.1(3)
C21 C20 H20A 108.7
C19 C20 H20A 108.7
C21 C20 H20B 108.7
C19 C20 H20B 108.7
H20A C20 H20B 107.6
C22 C21 C20 113.7(3)
C22 C21 H21A 108.8
C20 C21 H21A 108.8
C22 C21 H21B 108.8
C20 C21 H21B 108.8
H21A C21 H21B 107.7
C21 C22 H22A 109.5
C21 C22 H22B 109.5
H22A C22 H22B 109.5
C21 C22 H22C 109.5
H22A C22 H22C 109.5
H22B C22 H22C 109.5
N2 C23 C24 113.3(2)
N2 C23 H23A 108.9
C24 C23 H23A 108.9
N2 C23 H23B 108.9
C24 C23 H23B 108.9
H23A C23 H23B 107.7
C25 C24 C23 111.6(2)
C25 C24 H24A 109.3
C23 C24 H24A 109.3
C25 C24 H24B 109.3
C23 C24 H24B 109.3
H24A C24 H24B 108.0
C26 C25 C24 114.5(3)
C26 C25 H25A 108.6
C24 C25 H25A 108.6
C26 C25 H25B 108.6
C24 C25 H25B 108.6
H25A C25 H25B 107.6
C25 C26 H26A 109.5
C25 C26 H26B 109.5
H26A C26 H26B 109.5
C25 C26 H26C 109.5
H26A C26 H26C 109.5
H26B C26 H26C 109.5
C4 N1 C19 125.6(2)
C4 N1 H1N 117.6(18)
C19 N1 H1N 116.0(18)
C6 N2 C23 127.5(2)
C6 N2 H2N 110.1(19)
C23 N2 H2N 122.4(19)

loop_
_geom_bond_atom_site_label_1
_geom_bond_atom_site_label_2
_geom_bond_distance
C1 O2 1.244(3)
C1 C2 1.396(3)
C1 C6 1.520(3)
C2 C3 1.405(3)
C2 C7 1.526(3)
C3 O1 1.248(3)
C3 C4 1.518(3)
C4 N1 1.315(3)
C4 C5 1.393(3)
C5 C6 1.385(3)
C5 H5 0.9300
C6 N2 1.316(3)
C7 C9 1.492(4)
C7 C8 1.497(3)
C7 C10 1.551(3)
C8 N4 1.133(3)
C9 N3 1.142(3)
C10 C15 1.376(3)
C10 C11 1.381(3)
C11 C12 1.381(3)
C11 H11 0.9300
C12 C13 1.382(3)
C12 H12 0.9300
C13 C14 1.375(3)
C13 C16 1.531(3)
C14 C15 1.388(3)
C14 H14 0.9300
C15 H15 0.9300
C16 C18 1.470(4)
C16 C17 1.470(3)
C16 H16 0.9800
C17 N5 1.134(3)
C18 N6 1.142(4)
C19 N1 1.461(3)
C19 C20 1.520(4)
C19 H19A 0.9700
C19 H19B 0.9700
C20 C21 1.508(4)
C20 H20A 0.9700
C20 H20B 0.9700
C21 C22 1.479(5)
C21 H21A 0.9700
C21 H21B 0.9700
C22 H22A 0.9600
C22 H22B 0.9600
C22 H22C 0.9600
C23 N2 1.456(3)
C23 C24 1.517(4)
C23 H23A 0.9700
C23 H23B 0.9700
C24 C25 1.509(4)
C24 H24A 0.9700
C24 H24B 0.9700
C25 C26 1.494(4)
C25 H25A 0.9700
C25 H25B 0.9700
C26 H26A 0.9600
C26 H26B 0.9600
C26 H26C 0.9600
N1 H1N 0.93(3)
N2 H2N 0.88(3)
